data_7022744
loop_
_publ_author_name
'Vidal, Fernando'
'D\'avila, Ma Angeles'
'San Torcuato, Ainhoa'
'G\'omez-Sal, Pilar'
'Mosquera, Marta E. G.'

_publ_section_title
;
 Functionalized imido-bridged Ti(IV) complexes as new building blocks for
 supramolecular arrangements: generation of a 1D structure through a
 Mg-Cl&#x00B7;&#x00B7;&#x00B7;I-C halogen bonding interaction.
;
_journal_issue 19
_journal_name_full 'Dalton transactions (Cambridge, England : 2003)'
_journal_page_first 7074
_journal_page_last 7084
_journal_paper_doi 10.1039/c3dt32943g
_journal_volume 42
_journal_year 2013
_chemical_compound_source 'synthesis as described'
_chemical_formula_moiety 'C44 H64 Cl2 N2 O6 Ti2'
_chemical_formula_sum 'C44 H64 Cl2 N2 O6 Ti2'
_chemical_formula_weight 883.61
_chemical_name_systematic
;
?
;
_space_group_crystal_system triclinic
_space_group_IT_number 2
_space_group_name_Hall '-P 1'
_space_group_name_H-M_alt 'P -1'
_symmetry_space_group_name_Hall '-P 1'
_symmetry_space_group_name_H-M 'P -1'
_atom_sites_solution_hydrogens geom
_atom_sites_solution_primary direct
_atom_sites_solution_secondary difmap
_audit_conform_dict_location ftp://ftp.iucr.org/pub/cif_core.dic
_audit_conform_dict_name cif_core.dic
_audit_conform_dict_version 2.4
_audit_creation_date 2012-11-21T11:20:10-00:00
_audit_creation_method 'WinGX routine CIF_UPDATE'
_cell_angle_alpha 114.228(14)
_cell_angle_beta 105.391(16)
_cell_angle_gamma 98.180(13)
_cell_formula_units_Z 1
_cell_length_a 10.332(2)
_cell_length_b 10.4820(17)
_cell_length_c 12.136(3)
_cell_measurement_reflns_used 256
_cell_measurement_temperature 200(2)
_cell_measurement_theta_max 16.37
_cell_measurement_theta_min 3.36
_cell_measurement_wavelength 0.71073
_cell_volume 1107.4(5)
_computing_cell_refinement 'Dirax/lsq (Duisenberg & Schreurs, 1989-2000)'
_computing_data_collection 'Collect (Bruker AXS BV, 1997-2004)'
_computing_data_reduction 'EvalCCD (Duisenberg & Schreurs 1990-2000)'
_computing_molecular_graphics 'Ortep-3 for Windows (Farrugia, 1997)'
_computing_publication_material 'WinGX publication routines (Farrugia, 1999)'
_computing_structure_refinement 'SHELXL-97 (Sheldrick, 2008)'
_computing_structure_solution 'SIR2004 (Giacovazzo et al, 2004)'
_diffrn_ambient_temperature 200(2)
_diffrn_detector 'CCD plate'
_diffrn_detector_area_resol_mean 9
_diffrn_measured_fraction_theta_full 0.995
_diffrn_measured_fraction_theta_max 0.995
_diffrn_measurement_device '95mm CCD camera on \k-goniostat'
_diffrn_measurement_device_type KappaCCD
_diffrn_measurement_method 'CCD rotation images, thick slices'
_diffrn_orient_matrix_type X=UH
_diffrn_orient_matrix_UB_11 0.01
_diffrn_orient_matrix_UB_12 0
_diffrn_orient_matrix_UB_13 0
_diffrn_orient_matrix_UB_21 0
_diffrn_orient_matrix_UB_22 0.01
_diffrn_orient_matrix_UB_23 0
_diffrn_orient_matrix_UB_31 0
_diffrn_orient_matrix_UB_32 0
_diffrn_orient_matrix_UB_33 0.01
_diffrn_radiation_monochromator graphite
_diffrn_radiation_probe x-ray
_diffrn_radiation_type MoK\a
_diffrn_radiation_wavelength 0.71073
_diffrn_reflns_av_R_equivalents 0.1058
_diffrn_reflns_av_unetI/netI 0.0595
_diffrn_reflns_limit_h_max 13
_diffrn_reflns_limit_h_min -13
_diffrn_reflns_limit_k_max 13
_diffrn_reflns_limit_k_min -13
_diffrn_reflns_limit_l_max 15
_diffrn_reflns_limit_l_min -15
_diffrn_reflns_number 23235
_diffrn_reflns_theta_full 27.5
_diffrn_reflns_theta_max 27.5
_diffrn_reflns_theta_min 3.09
_diffrn_source 'Enraf Nonius FR590'
_exptl_absorpt_coefficient_mu 0.529
_exptl_absorpt_correction_type none
_exptl_crystal_colour red
_exptl_crystal_density_diffrn 1.325
_exptl_crystal_density_method 'not measured'
_exptl_crystal_description prism
_exptl_crystal_F_000 468
_exptl_crystal_size_max 0.4
_exptl_crystal_size_mid 0.32
_exptl_crystal_size_min 0.23
_refine_diff_density_max 0.493
_refine_diff_density_min -0.469
_refine_diff_density_rms 0.079
_refine_ls_extinction_method none
_refine_ls_goodness_of_fit_ref 1.113
_refine_ls_hydrogen_treatment constr
_refine_ls_matrix_type full
_refine_ls_number_parameters 253
_refine_ls_number_reflns 5078
_refine_ls_number_restraints 0
_refine_ls_restrained_S_all 1.113
_refine_ls_R_factor_all 0.0814
_refine_ls_R_factor_gt 0.0549
_refine_ls_shift/su_max 0.007
_refine_ls_shift/su_mean 0.001
_refine_ls_structure_factor_coef Fsqd
_refine_ls_weighting_details 'calc w=1/[\s^2^(Fo^2^)+(0.0462P)^2^+1.6897P] where P=(Fo^2^+2Fc^2^)/3'
_refine_ls_weighting_scheme calc
_refine_ls_wR_factor_gt 0.1349
_refine_ls_wR_factor_ref 0.1521
_reflns_number_gt 3929
_reflns_number_total 5078
_reflns_threshold_expression >2\s(I)
_cod_data_source_file c3dt32943g.txt
_cod_data_source_block 2e
_cod_original_cell_volume 1107.4(4)
_cod_database_code 7022744

loop_
_space_group_symop_operation_xyz
'x, y, z'
'-x, -y, -z'

loop_
_atom_site_label
_atom_site_type_symbol
_atom_site_fract_x
_atom_site_fract_y
_atom_site_fract_z
_atom_site_U_iso_or_equiv
_atom_site_adp_type
_atom_site_occupancy
_atom_site_symmetry_multiplicity
_atom_site_calc_flag
_atom_site_refinement_flags
Ti1 Ti 0.11333(5) 0.12415(5) 0.09465(5) 0.02166(15) Uani 1 1 d .
Cl1 Cl 0.13085(10) 0.15846(10) 0.29900(8) 0.0435(2) Uani 1 1 d .
N1 N -0.0845(2) 0.0823(3) 0.0049(2) 0.0248(5) Uani 1 1 d .
O1 O -0.4309(2) 0.2422(3) -0.2075(2) 0.0409(6) Uani 1 1 d .
O2 O -0.2505(3) 0.4777(3) 0.2524(2) 0.0446(6) Uani 1 1 d .
O3 O 0.7815(6) 0.2397(5) 0.4972(6) 0.1140(17) Uani 1 1 d .
C1 C -0.1710(3) 0.1750(3) 0.0118(3) 0.0240(6) Uani 1 1 d .
C2 C -0.2614(3) 0.1658(3) -0.1000(3) 0.0269(6) Uani 1 1 d .
H2 H -0.2661 0.097 -0.1806 0.032 Uiso 1 1 calc R
C3 C -0.3456(3) 0.2604(3) -0.0915(3) 0.0294(6) Uani 1 1 d .
C4 C -0.3390(3) 0.3634(3) 0.0278(3) 0.0341(7) Uani 1 1 d .
H4 H -0.3945 0.4266 0.0332 0.041 Uiso 1 1 calc R
C5 C -0.2485(3) 0.3715(3) 0.1395(3) 0.0319(7) Uani 1 1 d .
C6 C -0.1650(3) 0.2781(3) 0.1340(3) 0.0284(6) Uani 1 1 d .
H6 H -0.1062 0.2833 0.2095 0.034 Uiso 1 1 calc R
C7 C 0.1948(3) 0.3627(3) 0.1167(3) 0.0305(6) Uani 1 1 d .
C8 C 0.3009(3) 0.3473(4) 0.2066(3) 0.0397(8) Uani 1 1 d .
C9 C 0.3507(3) 0.2318(4) 0.1366(4) 0.0422(8) Uani 1 1 d .
C10 C 0.2749(3) 0.1751(4) 0.0037(4) 0.0367(7) Uani 1 1 d .
C11 C 0.1774(3) 0.2566(3) -0.0092(3) 0.0290(6) Uani 1 1 d .
C12 C 0.1213(4) 0.4784(4) 0.1468(4) 0.0469(9) Uani 1 1 d .
H12A H 0.0537 0.4642 0.068 0.07 Uiso 1 1 calc R
H12B H 0.1884 0.5726 0.1877 0.07 Uiso 1 1 calc R
H12C H 0.0745 0.4729 0.204 0.07 Uiso 1 1 calc R
C13 C 0.3592(5) 0.4443(5) 0.3508(4) 0.0711(15) Uani 1 1 d .
H13A H 0.4303 0.4105 0.3903 0.107 Uiso 1 1 calc R
H13B H 0.2853 0.4417 0.3847 0.107 Uiso 1 1 calc R
H13C H 0.3991 0.5426 0.3694 0.107 Uiso 1 1 calc R
C14 C 0.4670(4) 0.1824(6) 0.1958(6) 0.0806(18) Uani 1 1 d .
H14A H 0.5004 0.2388 0.2884 0.121 Uiso 1 1 calc R
H14B H 0.5423 0.1959 0.1656 0.121 Uiso 1 1 calc R
H14C H 0.4328 0.081 0.1714 0.121 Uiso 1 1 calc R
C15 C 0.2995(6) 0.0596(4) -0.1049(5) 0.0689(15) Uani 1 1 d .
H15A H 0.2335 0.0416 -0.1859 0.103 Uiso 1 1 calc R
H15B H 0.2878 -0.0286 -0.0973 0.103 Uiso 1 1 calc R
H15C H 0.393 0.0914 -0.1015 0.103 Uiso 1 1 calc R
C16 C 0.0838(4) 0.2409(4) -0.1340(3) 0.0447(8) Uani 1 1 d .
H16A H 0.0919 0.1604 -0.2049 0.067 Uiso 1 1 calc R
H16B H 0.1108 0.329 -0.1395 0.067 Uiso 1 1 calc R
H16C H -0.0114 0.2233 -0.1378 0.067 Uiso 1 1 calc R
C18 C -0.5175(4) 0.3381(4) -0.2047(4) 0.0454(9) Uani 1 1 d .
H18A H -0.572 0.3142 -0.2917 0.068 Uiso 1 1 calc R
H18B H -0.4594 0.4372 -0.1604 0.068 Uiso 1 1 calc R
H18C H -0.5789 0.3271 -0.1601 0.068 Uiso 1 1 calc R
C19 C -0.1622(5) 0.4893(4) 0.3707(4) 0.0523(10) Uani 1 1 d .
H19A H -0.1724 0.5668 0.4425 0.078 Uiso 1 1 calc R
H19B H -0.0665 0.5099 0.3763 0.078 Uiso 1 1 calc R
H19C H -0.1884 0.399 0.3729 0.078 Uiso 1 1 calc R
C20 C 0.8841(7) 0.1658(6) 0.4992(6) 0.0831(16) Uani 1 1 d .
H20A H 0.9613 0.2193 0.5816 0.1 Uiso 1 1 calc R
H20B H 0.92 0.1572 0.4311 0.1 Uiso 1 1 calc R
C21 C 0.8203(6) 0.0206(6) 0.4798(6) 0.0785(15) Uani 1 1 d .
H21A H 0.8829 -0.0057 0.5366 0.094 Uiso 1 1 calc R
H21B H 0.796 -0.0528 0.3908 0.094 Uiso 1 1 calc R
C22 C 0.6922(6) 0.0367(7) 0.5129(7) 0.0894(18) Uani 1 1 d .
H22A H 0.6127 -0.0476 0.451 0.107 Uiso 1 1 calc R
H22B H 0.7071 0.0467 0.5988 0.107 Uiso 1 1 calc R
C23 C 0.6693(9) 0.1622(8) 0.5082(11) 0.134(3) Uani 1 1 d .
H23A H 0.5853 0.1354 0.4348 0.161 Uiso 1 1 calc R
H23B H 0.6544 0.2239 0.5862 0.161 Uiso 1 1 calc R

loop_
_atom_site_aniso_label
_atom_site_aniso_U_11
_atom_site_aniso_U_22
_atom_site_aniso_U_33
_atom_site_aniso_U_23
_atom_site_aniso_U_13
_atom_site_aniso_U_12
Ti1 0.0204(2) 0.0220(2) 0.0257(3) 0.0128(2) 0.01004(19) 0.00679(18)
Cl1 0.0523(5) 0.0463(5) 0.0295(4) 0.0180(4) 0.0150(4) 0.0059(4)
N1 0.0222(11) 0.0279(12) 0.0337(13) 0.0183(11) 0.0150(10) 0.0126(10)
O1 0.0385(13) 0.0483(14) 0.0444(13) 0.0256(12) 0.0133(11) 0.0277(11)
O2 0.0572(16) 0.0365(13) 0.0419(14) 0.0105(11) 0.0283(12) 0.0235(12)
O3 0.147(4) 0.084(3) 0.181(5) 0.090(3) 0.109(4) 0.052(3)
C1 0.0229(13) 0.0223(13) 0.0355(15) 0.0164(12) 0.0170(12) 0.0097(10)
C2 0.0274(14) 0.0264(14) 0.0319(15) 0.0138(12) 0.0156(12) 0.0125(11)
C3 0.0273(14) 0.0297(15) 0.0388(17) 0.0195(13) 0.0147(13) 0.0132(12)
C4 0.0349(16) 0.0302(15) 0.0497(19) 0.0205(15) 0.0247(15) 0.0212(13)
C5 0.0355(16) 0.0231(14) 0.0398(17) 0.0111(13) 0.0223(14) 0.0102(12)
C6 0.0283(14) 0.0266(14) 0.0335(16) 0.0146(13) 0.0149(12) 0.0081(12)
C7 0.0312(15) 0.0246(14) 0.0388(17) 0.0175(13) 0.0146(13) 0.0049(12)
C8 0.0344(17) 0.0325(16) 0.0411(19) 0.0198(15) 0.0016(14) -0.0071(13)
C9 0.0202(14) 0.0444(19) 0.072(3) 0.0398(19) 0.0126(15) 0.0048(13)
C10 0.0343(17) 0.0343(16) 0.057(2) 0.0273(16) 0.0305(16) 0.0106(13)
C11 0.0283(15) 0.0280(14) 0.0349(16) 0.0187(13) 0.0131(12) 0.0042(12)
C12 0.052(2) 0.0301(17) 0.075(3) 0.0298(18) 0.036(2) 0.0137(15)
C13 0.079(3) 0.054(3) 0.040(2) 0.021(2) -0.012(2) -0.025(2)
C14 0.0245(18) 0.092(4) 0.157(5) 0.096(4) 0.017(2) 0.015(2)
C15 0.092(3) 0.047(2) 0.111(4) 0.042(3) 0.088(3) 0.030(2)
C16 0.051(2) 0.047(2) 0.0390(19) 0.0281(17) 0.0138(16) 0.0014(16)
C18 0.0397(19) 0.049(2) 0.062(2) 0.0353(19) 0.0182(17) 0.0256(16)
C19 0.065(3) 0.044(2) 0.040(2) 0.0082(17) 0.0272(19) 0.0157(19)
C20 0.097(4) 0.084(4) 0.091(4) 0.047(3) 0.056(3) 0.027(3)
C21 0.088(4) 0.077(3) 0.096(4) 0.050(3) 0.051(3) 0.032(3)
C22 0.085(4) 0.090(4) 0.123(5) 0.065(4) 0.054(4) 0.032(3)
C23 0.125(6) 0.108(5) 0.249(11) 0.120(7) 0.116(7) 0.055(5)

loop_
_atom_type_symbol
_atom_type_description
_atom_type_scat_dispersion_real
_atom_type_scat_dispersion_imag
_atom_type_scat_source
C C 0.0033 0.0016 'International Tables Vol C Tables 4.2.6.8 and 6.1.1.4'
H H 0 0 'International Tables Vol C Tables 4.2.6.8 and 6.1.1.4'
N N 0.0061 0.0033 'International Tables Vol C Tables 4.2.6.8 and 6.1.1.4'
O O 0.0106 0.006 'International Tables Vol C Tables 4.2.6.8 and 6.1.1.4'
Cl Cl 0.1484 0.1585 'International Tables Vol C Tables 4.2.6.8 and 6.1.1.4'
Ti Ti 0.2776 0.4457 'International Tables Vol C Tables 4.2.6.8 and 6.1.1.4'

loop_
_exptl_crystal_face_index_h
_exptl_crystal_face_index_k
_exptl_crystal_face_index_l
_exptl_crystal_face_perp_dist
3 -1 -7 0.177
-6 11 -7 0.146
0 -1 2 0.136
3 -5 2 0.161
14 -1 -9 0.112
1 3 -3 0.177
-3 1 1 0.157
-4 -9 10 0.09
-11 1 -1 0.091
1 0 3 0.226

loop_
_geom_angle_atom_site_label_1
_geom_angle_atom_site_label_2
_geom_angle_atom_site_label_3
_geom_angle
_geom_angle_site_symmetry_1
_geom_angle_site_symmetry_3
N1 Ti1 N1 85.38(10) 2 .
N1 Ti1 Cl1 104.62(8) 2 .
N1 Ti1 Cl1 104.42(8) . .
N1 Ti1 C10 90.66(11) 2 .
N1 Ti1 C10 119.95(12) . .
Cl1 Ti1 C10 134.15(10) . .
N1 Ti1 C11 112.43(11) 2 .
N1 Ti1 C11 93.05(10) . .
Cl1 Ti1 C11 140.10(8) . .
C10 Ti1 C11 35.33(11) . .
N1 Ti1 C9 104.55(12) 2 .
N1 Ti1 C9 150.85(11) . .
Cl1 Ti1 C9 99.51(10) . .
C10 Ti1 C9 34.69(13) . .
C11 Ti1 C9 57.80(11) . .
N1 Ti1 C7 146.40(10) 2 .
N1 Ti1 C7 99.60(10) . .
Cl1 Ti1 C7 106.17(8) . .
C10 Ti1 C7 57.93(11) . .
C11 Ti1 C7 34.61(11) . .
C9 Ti1 C7 57.26(11) . .
N1 Ti1 C8 138.92(12) 2 .
N1 Ti1 C8 131.54(11) . .
Cl1 Ti1 C8 85.03(9) . .
C10 Ti1 C8 57.72(13) . .
C11 Ti1 C8 57.35(11) . .
C9 Ti1 C8 34.59(13) . .
C7 Ti1 C8 34.04(11) . .
N1 Ti1 Ti1 42.74(7) 2 2
N1 Ti1 Ti1 42.64(7) . 2
Cl1 Ti1 Ti1 109.94(4) . 2
C10 Ti1 Ti1 110.35(9) . 2
C11 Ti1 Ti1 107.19(8) . 2
C9 Ti1 Ti1 139.94(11) . 2
C7 Ti1 Ti1 132.81(8) . 2
C8 Ti1 Ti1 164.54(9) . 2
C1 N1 Ti1 134.49(19) . 2
C1 N1 Ti1 130.88(19) . .
Ti1 N1 Ti1 94.62(10) 2 .
C3 O1 C18 117.6(3) . .
C5 O2 C19 117.1(3) . .
C23 O3 C20 107.4(5) . .
C2 C1 N1 120.5(3) . .
C2 C1 C6 120.1(3) . .
N1 C1 C6 119.3(3) . .
C1 C2 C3 119.9(3) . .
O1 C3 C4 124.3(3) . .
O1 C3 C2 115.2(3) . .
C4 C3 C2 120.5(3) . .
C3 C4 C5 119.3(3) . .
O2 C5 C6 124.2(3) . .
O2 C5 C4 114.3(3) . .
C6 C5 C4 121.4(3) . .
C5 C6 C1 118.7(3) . .
C8 C7 C11 108.2(3) . .
C8 C7 C12 126.3(3) . .
C11 C7 C12 125.3(3) . .
C8 C7 Ti1 73.08(17) . .
C11 C7 Ti1 71.14(16) . .
C12 C7 Ti1 125.5(2) . .
C7 C8 C9 108.0(3) . .
C7 C8 C13 125.8(4) . .
C9 C8 C13 126.0(4) . .
C7 C8 Ti1 72.88(17) . .
C9 C8 Ti1 71.50(18) . .
C13 C8 Ti1 125.1(3) . .
C10 C9 C8 108.4(3) . .
C10 C9 C14 126.4(4) . .
C8 C9 C14 125.2(4) . .
C10 C9 Ti1 71.60(17) . .
C8 C9 Ti1 73.90(18) . .
C14 C9 Ti1 121.5(2) . .
C9 C10 C11 107.6(3) . .
C9 C10 C15 126.4(4) . .
C11 C10 C15 125.8(4) . .
C9 C10 Ti1 73.71(19) . .
C11 C10 Ti1 72.93(16) . .
C15 C10 Ti1 122.9(2) . .
C7 C11 C10 107.8(3) . .
C7 C11 C16 126.4(3) . .
C10 C11 C16 125.6(3) . .
C7 C11 Ti1 74.25(17) . .
C10 C11 Ti1 71.75(17) . .
C16 C11 Ti1 123.9(2) . .
O3 C20 C21 108.3(5) . .
C20 C21 C22 103.4(5) . .
C23 C22 C21 105.5(5) . .
O3 C23 C22 111.7(6) . .

loop_
_geom_bond_atom_site_label_1
_geom_bond_atom_site_label_2
_geom_bond_distance
_geom_bond_site_symmetry_2
Ti1 N1 1.927(2) 2
Ti1 N1 1.930(2) .
Ti1 Cl1 2.3074(11) .
Ti1 C10 2.345(3) .
Ti1 C11 2.360(3) .
Ti1 C9 2.372(3) .
Ti1 C7 2.401(3) .
Ti1 C8 2.403(3) .
Ti1 Ti1 2.8351(13) 2
N1 C1 1.404(3) .
N1 Ti1 1.927(2) 2
O1 C3 1.367(4) .
O1 C18 1.434(4) .
O2 C5 1.373(4) .
O2 C19 1.427(5) .
O3 C23 1.388(7) .
O3 C20 1.399(7) .
C1 C2 1.384(4) .
C1 C6 1.410(4) .
C2 C3 1.399(4) .
C3 C4 1.383(4) .
C4 C5 1.389(5) .
C5 C6 1.387(4) .
C7 C8 1.406(5) .
C7 C11 1.417(4) .
C7 C12 1.492(4) .
C8 C9 1.420(5) .
C8 C13 1.505(5) .
C9 C10 1.406(5) .
C9 C14 1.501(5) .
C10 C11 1.428(4) .
C10 C15 1.491(5) .
C11 C16 1.493(5) .
C20 C21 1.464(7) .
C21 C22 1.494(7) .
C22 C23 1.390(8) .
